data_1520823
loop_
_publ_author_name
'Berastegui, P.'
'Hull, S.'

_publ_section_title
;
 The crystal structures of thallium(I) fluoride
;
_journal_name_full 'Journal of Solid State Chemistry'
_journal_page_first 266
_journal_page_last 275
_journal_volume 150
_journal_year 2000
_chemical_formula_sum 'F Tl'
_chemical_name_systematic 'Tl F'
_space_group_IT_number 57
_symmetry_space_group_name_Hall '-P 2c 2b'
_symmetry_space_group_name_H-M 'P b c m'
_cell_angle_alpha 90
_cell_angle_beta 90
_cell_angle_gamma 90
_cell_formula_units_Z 4
_cell_length_a 6.09556
_cell_length_b 5.4886
_cell_length_c 5.183
_cell_volume 173.403
_citation_journal_id_ASTM JSSCBI
_cod_data_source_file Berastegui_JSSCBI_2000_1793.cif
_cod_data_source_block F1Tl1
_cod_original_cell_volume 173.4029
_cod_original_formula_sum 'F1 Tl1'
_cod_database_code 1520823

loop_
_symmetry_equiv_pos_as_xyz
x,y,z
-x,-y,z+1/2
x,-y+1/2,-z
-x,y+1/2,-z+1/2
-x,-y,-z
x,y,-z-1/2
-x,y-1/2,z
x,-y-1/2,z-1/2

loop_
_atom_site_label
_atom_site_type_symbol
_atom_site_fract_x
_atom_site_fract_y
_atom_site_fract_z
_atom_site_occupancy
_atom_site_U_iso_or_equiv
Tl1 Tl+1 0.255 0.0096 0.25 1 0.0
F1 F-1 0.8593 0.0628 0.25 1 0.0
